data_4084404
loop_
_publ_author_name
'Takeuchi, Katsuhiko'
'Minami, Ataru'
'Nakajima, Yumiko'
'Ozawa, Fumiyuki'

_publ_section_title
;
 Synthesis and Structures of Nickel Complexes with a PN-Chelate
 Phosphaalkene Ligand
;
_journal_issue 19
_journal_name_full Organometallics
_journal_page_first 5365
_journal_paper_doi 10.1021/om500685x
_journal_volume 33
_journal_year 2014
_chemical_formula_sum 'C38 H60 N Ni P Si2'
_chemical_formula_weight 676.73
_chemical_name_systematic
; 
 ? 
;
_space_group_IT_number 14
_symmetry_cell_setting monoclinic
_symmetry_space_group_name_Hall '-P 2yab'
_symmetry_space_group_name_H-M 'P 1 21/a 1'
_atom_sites_solution_hydrogens geom
_atom_sites_solution_primary direct
_atom_sites_solution_secondary difmap
_audit_creation_method SHELXL-97
_cell_angle_alpha 90.00
_cell_angle_beta 110.914(2)
_cell_angle_gamma 90.00
_cell_formula_units_Z 4
_cell_length_a 20.116(4)
_cell_length_b 9.5370(14)
_cell_length_c 21.627(4)
_cell_measurement_temperature 93(2)
_cell_volume 3875.7(12)
_computing_cell_refinement 'Nonius CAD4 software'
_computing_data_collection 'Nonius CAD4 software'
_computing_data_reduction 'Nonius CAD4 software'
_computing_molecular_graphics 'Mercury 3.1.1'
_computing_publication_material 'SHELXL-97 (Sheldrick, 1997)'
_computing_structure_refinement 'SHELXL-97 (Sheldrick, 1997)'
_computing_structure_solution 'SHELXS-97 (Sheldrick, 1990)'
_diffrn_ambient_temperature 93(2)
_diffrn_measured_fraction_theta_full 0.994
_diffrn_measured_fraction_theta_max 0.994
_diffrn_measurement_device_type ' CCD area detector '
_diffrn_measurement_method ' phi and omega scans'
_diffrn_radiation_monochromator graphite
_diffrn_radiation_source 'fine-focus sealed tube'
_diffrn_radiation_type MoK\a
_diffrn_radiation_wavelength 0.71075
_diffrn_reflns_av_R_equivalents 0.0317
_diffrn_reflns_av_sigmaI/netI 0.0346
_diffrn_reflns_limit_h_max 22
_diffrn_reflns_limit_h_min -26
_diffrn_reflns_limit_k_max 12
_diffrn_reflns_limit_k_min -12
_diffrn_reflns_limit_l_max 26
_diffrn_reflns_limit_l_min -27
_diffrn_reflns_number 30397
_diffrn_reflns_theta_full 27.50
_diffrn_reflns_theta_max 27.50
_diffrn_reflns_theta_min 2.44
_exptl_absorpt_coefficient_mu 0.629
_exptl_absorpt_correction_T_max 0.9692
_exptl_absorpt_correction_T_min 0.9171
_exptl_absorpt_correction_type numerical
_exptl_crystal_colour green
_exptl_crystal_density_diffrn 1.160
_exptl_crystal_density_method 'not measured'
_exptl_crystal_description block
_exptl_crystal_F_000 1464
_exptl_crystal_size_max 0.14
_exptl_crystal_size_mid 0.13
_exptl_crystal_size_min 0.05
_refine_diff_density_max 1.563
_refine_diff_density_min -0.501
_refine_diff_density_rms 0.081
_refine_ls_extinction_method none
_refine_ls_goodness_of_fit_ref 1.128
_refine_ls_hydrogen_treatment constr
_refine_ls_matrix_type full
_refine_ls_number_parameters 403
_refine_ls_number_reflns 8850
_refine_ls_number_restraints 0
_refine_ls_restrained_S_all 1.128
_refine_ls_R_factor_all 0.0575
_refine_ls_R_factor_gt 0.0489
_refine_ls_shift/su_max 0.023
_refine_ls_shift/su_mean 0.003
_refine_ls_structure_factor_coef Fsqd
_refine_ls_weighting_details 'calc w=1/[\s^2^(Fo^2^)+(0.1000P)^2^+0.0000P] where P=(Fo^2^+2Fc^2^)/3'
_refine_ls_weighting_scheme calc
_refine_ls_wR_factor_gt 0.1459
_refine_ls_wR_factor_ref 0.1569
_reflns_number_gt 7541
_reflns_number_total 8850
_reflns_threshold_expression >2sigma(I)
_cod_data_source_file om500685x_si_001.cif
_cod_data_source_block complex_4
_cod_depositor_comments 'Adding full bibliography for 4084401--4084405.cif.'
_cod_original_cell_volume 3875.7(11)
_cod_original_sg_symbol_H-M P21/a
_cod_database_code 4084404

loop_
_symmetry_equiv_pos_as_xyz
'x, y, z'
'-x+1/2, y+1/2, -z'
'-x, -y, -z'
'x-1/2, -y-1/2, z'

loop_
_atom_site_label
_atom_site_type_symbol
_atom_site_fract_x
_atom_site_fract_y
_atom_site_fract_z
_atom_site_U_iso_or_equiv
_atom_site_adp_type
_atom_site_occupancy
_atom_site_symmetry_multiplicity
_atom_site_calc_flag
_atom_site_refinement_flags
Ni1 Ni 0.016253(14) 0.28621(3) 0.665700(13) 0.01646(11) Uani 1 1 d .
N1 N -0.02680(9) 0.1065(2) 0.62238(9) 0.0187(4) Uani 1 1 d .
P1 P 0.05762(3) 0.15159(6) 0.75006(3) 0.01551(14) Uani 1 1 d .
C1 C -0.05631(11) 0.4068(3) 0.60295(11) 0.0225(5) Uani 1 1 d .
H1 H -0.0403 0.5055 0.6110 0.027 Uiso 1 1 calc R
H1A H -0.0598 0.3823 0.5574 0.027 Uiso 1 1 calc R
Si1 Si -0.14621(3) 0.39269(7) 0.60840(3) 0.02283(16) Uani 1 1 d .
C2 C -0.21613(15) 0.4244(5) 0.52552(16) 0.0668(13) Uani 1 1 d .
H2 H -0.2104 0.5188 0.5103 0.100 Uiso 1 1 calc R
H2A H -0.2633 0.4160 0.5289 0.100 Uiso 1 1 calc R
H2B H -0.2114 0.3550 0.4939 0.100 Uiso 1 1 calc R
C3 C -0.16827(14) 0.2208(3) 0.63741(15) 0.0345(6) Uani 1 1 d .
H3 H -0.1629 0.1459 0.6085 0.052 Uiso 1 1 calc R
H3A H -0.2175 0.2227 0.6361 0.052 Uiso 1 1 calc R
H3B H -0.1360 0.2036 0.6829 0.052 Uiso 1 1 calc R
C4 C -0.15639(18) 0.5297(3) 0.66620(19) 0.0508(8) Uani 1 1 d .
H4 H -0.1176 0.5209 0.7091 0.076 Uiso 1 1 calc R
H4A H -0.2021 0.5171 0.6721 0.076 Uiso 1 1 calc R
H4B H -0.1548 0.6229 0.6477 0.076 Uiso 1 1 calc R
C5 C 0.07362(11) 0.4523(2) 0.70348(10) 0.0188(4) Uani 1 1 d .
H5 H 0.0425 0.5306 0.7063 0.023 Uiso 1 1 calc R
H5A H 0.1075 0.4315 0.7486 0.023 Uiso 1 1 calc R
Si2 Si 0.12301(3) 0.50077(6) 0.64805(3) 0.01856(15) Uani 1 1 d .
C6 C 0.12549(13) 0.3540(3) 0.59081(12) 0.0273(5) Uani 1 1 d .
H6 H 0.1471 0.2709 0.6169 0.041 Uiso 1 1 calc R
H6A H 0.1537 0.3829 0.5643 0.041 Uiso 1 1 calc R
H6B H 0.0769 0.3317 0.5614 0.041 Uiso 1 1 calc R
C7 C 0.21742(12) 0.5515(2) 0.69761(12) 0.0246(5) Uani 1 1 d .
H7 H 0.2175 0.6280 0.7279 0.037 Uiso 1 1 calc R
H7A H 0.2412 0.5825 0.6676 0.037 Uiso 1 1 calc R
H7B H 0.2427 0.4704 0.7231 0.037 Uiso 1 1 calc R
C8 C 0.08291(14) 0.6571(3) 0.59457(13) 0.0320(6) Uani 1 1 d .
H8 H 0.0360 0.6319 0.5626 0.048 Uiso 1 1 calc R
H8A H 0.1140 0.6863 0.5709 0.048 Uiso 1 1 calc R
H8B H 0.0779 0.7344 0.6224 0.048 Uiso 1 1 calc R
C9 C -0.05028(12) 0.0902(3) 0.55605(11) 0.0232(5) Uani 1 1 d .
H9 H -0.0469 0.1679 0.5299 0.028 Uiso 1 1 calc R
C10 C -0.07889(12) -0.0325(3) 0.52423(12) 0.0267(5) Uani 1 1 d .
H10 H -0.0947 -0.0389 0.4773 0.032 Uiso 1 1 calc R
C11 C -0.08418(12) -0.1464(3) 0.56164(12) 0.0255(5) Uani 1 1 d .
H11 H -0.1052 -0.2313 0.5408 0.031 Uiso 1 1 calc R
C12 C -0.05844(12) -0.1353(2) 0.62979(11) 0.0230(5) Uani 1 1 d .
H12 H -0.0601 -0.2138 0.6562 0.028 Uiso 1 1 calc R
C13 C -0.02974(11) -0.0076(2) 0.66010(11) 0.0179(4) Uani 1 1 d .
C14 C 0.00475(11) 0.0063(2) 0.73177(10) 0.0177(4) Uani 1 1 d .
C15 C -0.01090(12) -0.0940(2) 0.77654(11) 0.0182(4) Uani 1 1 d .
C16 C -0.08226(12) -0.1282(2) 0.76541(11) 0.0205(4) Uani 1 1 d .
H16 H -0.1186 -0.0943 0.7267 0.025 Uiso 1 1 calc R
C17 C -0.10049(13) -0.2099(2) 0.80951(12) 0.0234(5) Uani 1 1 d .
H17 H -0.1490 -0.2318 0.8010 0.028 Uiso 1 1 calc R
C18 C -0.04808(13) -0.2606(2) 0.86649(12) 0.0249(5) Uani 1 1 d .
H18 H -0.0607 -0.3156 0.8973 0.030 Uiso 1 1 calc R
C19 C 0.02257(14) -0.2300(2) 0.87788(12) 0.0247(5) Uani 1 1 d .
H19 H 0.0587 -0.2654 0.9164 0.030 Uiso 1 1 calc R
C20 C 0.04112(12) -0.1481(2) 0.83347(11) 0.0213(5) Uani 1 1 d .
H20 H 0.0899 -0.1284 0.8419 0.026 Uiso 1 1 calc R
C21 C 0.11008(11) 0.1522(2) 0.83889(10) 0.0152(4) Uani 1 1 d .
C22 C 0.08009(11) 0.1890(2) 0.88767(10) 0.0158(4) Uani 1 1 d .
C23 C 0.11728(11) 0.1463(2) 0.95238(10) 0.0176(4) Uani 1 1 d .
H23 H 0.0966 0.1648 0.9848 0.021 Uiso 1 1 calc R
C24 C 0.18227(12) 0.0788(2) 0.97260(10) 0.0178(4) Uani 1 1 d .
C25 C 0.21335(11) 0.0585(2) 0.92522(10) 0.0172(4) Uani 1 1 d .
H25 H 0.2598 0.0192 0.9389 0.021 Uiso 1 1 calc R
C26 C 0.17983(11) 0.0930(2) 0.85866(10) 0.0147(4) Uani 1 1 d .
C27 C 0.01106(12) 0.2743(2) 0.87439(11) 0.0184(4) Uani 1 1 d .
C28 C -0.05507(12) 0.1823(3) 0.84518(13) 0.0262(5) Uani 1 1 d .
H28 H -0.0975 0.2366 0.8421 0.039 Uiso 1 1 calc R
H28A H -0.0512 0.1007 0.8738 0.039 Uiso 1 1 calc R
H28B H -0.0589 0.1507 0.8009 0.039 Uiso 1 1 calc R
C29 C 0.00837(14) 0.3397(3) 0.93914(12) 0.0275(5) Uani 1 1 d .
H29 H -0.0339 0.3993 0.9287 0.041 Uiso 1 1 calc R
H29A H 0.0512 0.3963 0.9602 0.041 Uiso 1 1 calc R
H29B H 0.0061 0.2648 0.9694 0.041 Uiso 1 1 calc R
C30 C 0.00623(14) 0.3983(3) 0.82794(12) 0.0274(5) Uani 1 1 d .
H30 H 0.0005 0.3631 0.7838 0.041 Uiso 1 1 calc R
H30A H 0.0498 0.4543 0.8451 0.041 Uiso 1 1 calc R
H30B H -0.0348 0.4567 0.8252 0.041 Uiso 1 1 calc R
C31 C 0.21844(13) 0.0309(3) 1.04460(11) 0.0246(5) Uani 1 1 d .
C32 C 0.16979(19) -0.0838(4) 1.05819(18) 0.0610(11) Uani 1 1 d .
H32 H 0.1892 -0.1109 1.1050 0.091 Uiso 1 1 calc R
H32A H 0.1681 -0.1661 1.0305 0.091 Uiso 1 1 calc R
H32B H 0.1216 -0.0463 1.0476 0.091 Uiso 1 1 calc R
C33 C 0.2241(2) 0.1529(4) 1.09097(14) 0.0540(10) Uani 1 1 d .
H33 H 0.2483 0.1222 1.1368 0.081 Uiso 1 1 calc R
H33A H 0.1763 0.1868 1.0854 0.081 Uiso 1 1 calc R
H33B H 0.2514 0.2287 1.0807 0.081 Uiso 1 1 calc R
C34 C 0.29086(16) -0.0335(3) 1.05880(14) 0.0404(7) Uani 1 1 d .
H34 H 0.3230 0.0368 1.0518 0.061 Uiso 1 1 calc R
H34A H 0.2868 -0.1131 1.0290 0.061 Uiso 1 1 calc R
H34B H 0.3098 -0.0659 1.1048 0.061 Uiso 1 1 calc R
C35 C 0.22191(11) 0.0643(2) 0.81169(10) 0.0177(4) Uani 1 1 d .
C36 C 0.19142(12) -0.0617(2) 0.76569(12) 0.0227(5) Uani 1 1 d .
H36 H 0.1438 -0.0383 0.7345 0.034 Uiso 1 1 calc R
H36A H 0.1884 -0.1431 0.7922 0.034 Uiso 1 1 calc R
H36B H 0.2227 -0.0838 0.7411 0.034 Uiso 1 1 calc R
C37 C 0.22290(12) 0.1958(2) 0.77084(11) 0.0211(5) Uani 1 1 d .
H37 H 0.2540 0.1795 0.7455 0.032 Uiso 1 1 calc R
H37A H 0.2408 0.2757 0.8007 0.032 Uiso 1 1 calc R
H37B H 0.1745 0.2160 0.7403 0.032 Uiso 1 1 calc R
C38 C 0.30040(12) 0.0301(2) 0.85102(12) 0.0219(5) Uani 1 1 d .
H38 H 0.3262 0.0202 0.8204 0.033 Uiso 1 1 calc R
H38A H 0.3034 -0.0579 0.8753 0.033 Uiso 1 1 calc R
H38B H 0.3216 0.1060 0.8824 0.033 Uiso 1 1 calc R

loop_
_atom_site_aniso_label
_atom_site_aniso_U_11
_atom_site_aniso_U_22
_atom_site_aniso_U_33
_atom_site_aniso_U_23
_atom_site_aniso_U_13
_atom_site_aniso_U_12
Ni1 0.01513(17) 0.01994(17) 0.01418(17) 0.00128(10) 0.00509(12) -0.00094(10)
N1 0.0150(8) 0.0255(9) 0.0148(9) -0.0019(7) 0.0044(7) -0.0011(7)
P1 0.0150(3) 0.0177(3) 0.0139(3) -0.0005(2) 0.0052(2) -0.00126(19)
C1 0.0164(10) 0.0269(12) 0.0226(11) 0.0050(9) 0.0050(9) -0.0014(9)
Si1 0.0169(3) 0.0299(3) 0.0224(3) 0.0038(3) 0.0079(3) 0.0009(2)
C2 0.0163(13) 0.140(4) 0.0379(17) 0.034(2) 0.0014(12) 0.0008(18)
C3 0.0223(12) 0.0339(14) 0.0512(18) 0.0013(12) 0.0177(12) -0.0020(10)
C4 0.0533(19) 0.0386(16) 0.078(2) -0.0151(16) 0.0449(19) -0.0068(14)
C5 0.0188(10) 0.0219(10) 0.0171(10) -0.0008(8) 0.0081(9) -0.0027(8)
Si2 0.0182(3) 0.0217(3) 0.0164(3) 0.0004(2) 0.0070(2) -0.0019(2)
C6 0.0247(12) 0.0367(14) 0.0241(12) -0.0070(10) 0.0129(10) -0.0081(10)
C7 0.0235(11) 0.0256(12) 0.0248(12) -0.0002(9) 0.0088(10) -0.0044(9)
C8 0.0266(13) 0.0404(15) 0.0318(13) 0.0133(12) 0.0138(11) 0.0005(11)
C9 0.0219(11) 0.0316(12) 0.0167(10) 0.0008(9) 0.0077(9) 0.0008(9)
C10 0.0198(11) 0.0414(14) 0.0192(11) -0.0086(10) 0.0074(9) -0.0019(10)
C11 0.0193(11) 0.0334(13) 0.0246(12) -0.0122(10) 0.0087(9) -0.0034(9)
C12 0.0203(11) 0.0257(12) 0.0229(11) -0.0051(9) 0.0076(9) -0.0025(9)
C13 0.0149(10) 0.0202(10) 0.0194(10) -0.0018(8) 0.0069(8) -0.0005(8)
C14 0.0164(10) 0.0201(10) 0.0184(11) -0.0029(8) 0.0084(8) -0.0014(8)
C15 0.0213(10) 0.0150(9) 0.0188(10) -0.0019(8) 0.0076(9) -0.0009(8)
C16 0.0187(10) 0.0206(10) 0.0225(11) -0.0025(9) 0.0077(9) -0.0015(8)
C17 0.0210(11) 0.0245(12) 0.0264(12) -0.0026(9) 0.0106(10) -0.0046(9)
C18 0.0315(13) 0.0204(11) 0.0261(12) 0.0008(9) 0.0143(11) -0.0045(9)
C19 0.0299(12) 0.0187(11) 0.0230(12) 0.0025(9) 0.0064(10) 0.0010(9)
C20 0.0207(11) 0.0163(10) 0.0268(12) -0.0001(9) 0.0083(9) -0.0010(8)
C21 0.0157(10) 0.0159(9) 0.0140(10) 0.0001(8) 0.0055(8) 0.0002(8)
C22 0.0159(10) 0.0158(9) 0.0160(10) -0.0008(8) 0.0060(8) -0.0012(8)
C23 0.0195(10) 0.0184(10) 0.0172(10) -0.0004(8) 0.0094(8) 0.0016(8)
C24 0.0210(10) 0.0166(10) 0.0155(10) 0.0008(8) 0.0060(8) 0.0015(8)
C25 0.0150(10) 0.0175(10) 0.0187(10) 0.0005(8) 0.0055(8) 0.0014(8)
C26 0.0153(9) 0.0131(9) 0.0175(10) -0.0019(8) 0.0079(8) -0.0002(7)
C27 0.0177(10) 0.0217(11) 0.0175(10) -0.0014(8) 0.0084(9) 0.0030(8)
C28 0.0176(11) 0.0299(12) 0.0328(13) -0.0065(10) 0.0111(10) -0.0002(9)
C29 0.0298(12) 0.0331(13) 0.0217(12) -0.0003(10) 0.0118(10) 0.0124(10)
C30 0.0317(13) 0.0271(12) 0.0283(12) 0.0057(10) 0.0167(11) 0.0105(10)
C31 0.0252(12) 0.0287(12) 0.0190(11) 0.0057(9) 0.0067(9) 0.0074(9)
C32 0.0465(19) 0.075(3) 0.054(2) 0.0378(19) 0.0087(16) -0.0071(17)
C33 0.066(2) 0.066(2) 0.0194(13) -0.0045(14) 0.0032(14) 0.0336(18)
C34 0.0389(15) 0.0502(17) 0.0276(14) 0.0049(12) 0.0063(12) 0.0140(13)
C35 0.0183(10) 0.0187(10) 0.0185(10) -0.0018(8) 0.0096(8) 0.0018(8)
C36 0.0215(11) 0.0240(11) 0.0265(12) -0.0065(9) 0.0133(9) -0.0019(9)
C37 0.0198(11) 0.0259(11) 0.0206(11) 0.0021(9) 0.0109(9) -0.0009(9)
C38 0.0199(11) 0.0228(11) 0.0277(12) 0.0006(9) 0.0140(9) 0.0020(9)

loop_
_atom_type_symbol
_atom_type_description
_atom_type_scat_dispersion_real
_atom_type_scat_dispersion_imag
_atom_type_scat_source
C C 0.0033 0.0016 'International Tables Vol C Tables 4.2.6.8 and 6.1.1.4'
H H 0.0000 0.0000 'International Tables Vol C Tables 4.2.6.8 and 6.1.1.4'
N N 0.0061 0.0033 'International Tables Vol C Tables 4.2.6.8 and 6.1.1.4'
Si Si 0.0817 0.0704 'International Tables Vol C Tables 4.2.6.8 and 6.1.1.4'
P P 0.1023 0.0942 'International Tables Vol C Tables 4.2.6.8 and 6.1.1.4'
Ni Ni 0.3393 1.1124 'International Tables Vol C Tables 4.2.6.8 and 6.1.1.4'

loop_
_geom_angle_atom_site_label_1
_geom_angle_atom_site_label_2
_geom_angle_atom_site_label_3
_geom_angle
C5 Ni1 C1 89.80(9)
C5 Ni1 N1 169.25(8)
C1 Ni1 N1 95.01(9)
C5 Ni1 P1 97.91(7)
C1 Ni1 P1 154.69(7)
N1 Ni1 P1 81.76(6)
C9 N1 C13 117.8(2)
C9 N1 Ni1 121.75(16)
C13 N1 Ni1 120.32(14)
C14 P1 C21 108.90(10)
C14 P1 Ni1 105.61(8)
C21 P1 Ni1 142.62(7)
Si1 C1 Ni1 114.35(12)
C1 Si1 C3 116.03(11)
C1 Si1 C2 110.13(12)
C3 Si1 C2 106.10(17)
C1 Si1 C4 109.45(13)
C3 Si1 C4 107.06(14)
C2 Si1 C4 107.7(2)
Si2 C5 Ni1 107.56(11)
C5 Si2 C7 110.99(10)
C5 Si2 C8 112.39(11)
C7 Si2 C8 105.70(11)
C5 Si2 C6 112.54(11)
C7 Si2 C6 107.93(11)
C8 Si2 C6 106.92(12)
N1 C9 C10 123.7(2)
C9 C10 C11 118.8(2)
C12 C11 C10 119.1(2)
C11 C12 C13 120.0(2)
N1 C13 C12 120.5(2)
N1 C13 C14 116.95(19)
C12 C13 C14 122.3(2)
C13 C14 C15 120.43(19)
C13 C14 P1 109.91(16)
C15 C14 P1 129.59(16)
C20 C15 C16 117.5(2)
C20 C15 C14 123.3(2)
C16 C15 C14 118.86(19)
C17 C16 C15 121.3(2)
C16 C17 C18 120.3(2)
C19 C18 C17 119.3(2)
C18 C19 C20 120.5(2)
C19 C20 C15 121.0(2)
C26 C21 C22 120.19(18)
C26 C21 P1 116.68(15)
C22 C21 P1 122.43(15)
C23 C22 C21 116.87(19)
C23 C22 C27 117.77(19)
C21 C22 C27 125.35(18)
C24 C23 C22 124.3(2)
C23 C24 C25 117.06(19)
C23 C24 C31 120.8(2)
C25 C24 C31 122.09(19)
C24 C25 C26 123.31(19)
C25 C26 C21 117.62(18)
C25 C26 C35 117.13(18)
C21 C26 C35 125.24(18)
C28 C27 C30 109.2(2)
C28 C27 C22 111.51(18)
C30 C27 C22 111.75(18)
C28 C27 C29 107.34(19)
C30 C27 C29 105.47(19)
C22 C27 C29 111.26(18)
C34 C31 C33 109.8(2)
C34 C31 C24 113.7(2)
C33 C31 C24 109.9(2)
C34 C31 C32 107.5(2)
C33 C31 C32 108.5(3)
C24 C31 C32 107.3(2)
C38 C35 C37 105.65(18)
C38 C35 C36 106.54(17)
C37 C35 C36 110.42(18)
C38 C35 C26 111.43(18)
C37 C35 C26 110.62(17)
C36 C35 C26 111.93(17)

loop_
_geom_bond_atom_site_label_1
_geom_bond_atom_site_label_2
_geom_bond_distance
Ni1 C5 1.958(2)
Ni1 C1 1.970(2)
Ni1 N1 1.9962(19)
Ni1 P1 2.1413(6)
N1 C9 1.350(3)
N1 C13 1.374(3)
P1 C14 1.705(2)
P1 C21 1.832(2)
C1 Si1 1.859(2)
Si1 C3 1.864(3)
Si1 C2 1.866(3)
Si1 C4 1.869(3)
C5 Si2 1.868(2)
Si2 C7 1.880(2)
Si2 C8 1.883(3)
Si2 C6 1.881(3)
C9 C10 1.376(3)
C10 C11 1.381(4)
C11 C12 1.381(3)
C12 C13 1.406(3)
C13 C14 1.461(3)
C14 C15 1.473(3)
C15 C20 1.399(3)
C15 C16 1.406(3)
C16 C17 1.379(3)
C17 C18 1.391(3)
C18 C19 1.384(3)
C19 C20 1.389(3)
C21 C26 1.429(3)
C21 C22 1.433(3)
C22 C23 1.392(3)
C22 C27 1.545(3)
C23 C24 1.381(3)
C24 C25 1.391(3)
C24 C31 1.534(3)
C25 C26 1.394(3)
C26 C35 1.561(3)
C27 C28 1.529(3)
C27 C30 1.532(3)
C27 C29 1.552(3)
C31 C34 1.508(3)
C31 C33 1.513(4)
C31 C32 1.564(4)
C35 C38 1.538(3)
C35 C37 1.538(3)
C35 C36 1.541(3)

loop_
_geom_torsion_atom_site_label_1
_geom_torsion_atom_site_label_2
_geom_torsion_atom_site_label_3
_geom_torsion_atom_site_label_4
_geom_torsion
C5 Ni1 N1 C9 -71.7(5)
C1 Ni1 N1 C9 44.61(18)
P1 Ni1 N1 C9 -160.67(17)
C5 Ni1 N1 C13 104.7(4)
C1 Ni1 N1 C13 -139.01(17)
P1 Ni1 N1 C13 15.71(15)
C5 Ni1 P1 C14 171.28(10)
C1 Ni1 P1 C14 64.70(19)
N1 Ni1 P1 C14 -19.57(9)
C5 Ni1 P1 C21 14.40(14)
C1 Ni1 P1 C21 -92.2(2)
N1 Ni1 P1 C21 -176.45(13)
C5 Ni1 C1 Si1 -121.46(13)
N1 Ni1 C1 Si1 68.17(13)
P1 Ni1 C1 Si1 -13.1(3)
Ni1 C1 Si1 C3 -28.51(18)
Ni1 C1 Si1 C2 -149.0(2)
Ni1 C1 Si1 C4 92.75(17)
C1 Ni1 C5 Si2 -80.79(12)
N1 Ni1 C5 Si2 35.9(5)
P1 Ni1 C5 Si2 123.40(9)
Ni1 C5 Si2 C7 -138.10(11)
Ni1 C5 Si2 C8 103.76(13)
Ni1 C5 Si2 C6 -17.02(15)
C13 N1 C9 C10 2.1(3)
Ni1 N1 C9 C10 178.56(18)
N1 C9 C10 C11 0.0(4)
C9 C10 C11 C12 -2.2(3)
C10 C11 C12 C13 2.3(3)
C9 N1 C13 C12 -1.9(3)
Ni1 N1 C13 C12 -178.44(16)
C9 N1 C13 C14 171.79(19)
Ni1 N1 C13 C14 -4.7(3)
C11 C12 C13 N1 -0.2(3)
C11 C12 C13 C14 -173.6(2)
N1 C13 C14 C15 164.27(19)
C12 C13 C14 C15 -22.1(3)
N1 C13 C14 P1 -13.2(2)
C12 C13 C14 P1 160.36(18)
C21 P1 C14 C13 -171.70(15)
Ni1 P1 C14 C13 22.90(16)
C21 P1 C14 C15 11.1(2)
Ni1 P1 C14 C15 -154.31(18)
C13 C14 C15 C20 139.1(2)
P1 C14 C15 C20 -43.9(3)
C13 C14 C15 C16 -46.9(3)
P1 C14 C15 C16 130.1(2)
C20 C15 C16 C17 1.1(3)
C14 C15 C16 C17 -173.2(2)
C15 C16 C17 C18 0.1(4)
C16 C17 C18 C19 -1.1(4)
C17 C18 C19 C20 0.9(4)
C18 C19 C20 C15 0.3(4)
C16 C15 C20 C19 -1.3(3)
C14 C15 C20 C19 172.8(2)
C14 P1 C21 C26 94.59(17)
Ni1 P1 C21 C26 -108.98(16)
C14 P1 C21 C22 -75.83(19)
Ni1 P1 C21 C22 80.6(2)
C26 C21 C22 C23 -8.9(3)
P1 C21 C22 C23 161.20(16)
C26 C21 C22 C27 169.84(19)
P1 C21 C22 C27 -20.1(3)
C21 C22 C23 C24 3.8(3)
C27 C22 C23 C24 -175.0(2)
C22 C23 C24 C25 3.0(3)
C22 C23 C24 C31 -177.9(2)
C23 C24 C25 C26 -5.0(3)
C31 C24 C25 C26 175.9(2)
C24 C25 C26 C21 0.1(3)
C24 C25 C26 C35 179.79(19)
C22 C21 C26 C25 7.1(3)
P1 C21 C26 C25 -163.58(16)
C22 C21 C26 C35 -172.62(19)
P1 C21 C26 C35 16.7(3)
C23 C22 C27 C28 -100.7(2)
C21 C22 C27 C28 80.6(3)
C23 C22 C27 C30 136.7(2)
C21 C22 C27 C30 -42.0(3)
C23 C22 C27 C29 19.1(3)
C21 C22 C27 C29 -159.6(2)
C23 C24 C31 C34 -176.7(2)
C25 C24 C31 C34 2.4(3)
C23 C24 C31 C33 -53.2(3)
C25 C24 C31 C33 125.8(3)
C23 C24 C31 C32 64.6(3)
C25 C24 C31 C32 -116.4(3)
C25 C26 C35 C38 -11.8(3)
C21 C26 C35 C38 167.89(19)
C25 C26 C35 C37 -129.0(2)
C21 C26 C35 C37 50.7(3)
C25 C26 C35 C36 107.4(2)
C21 C26 C35 C36 -72.9(3)
